data_7720154
loop_
_publ_author_name
'Novikov, Anton P.'
'Volkov, Mikhail A.'
'Grigoriev, Mikhail S.'

_publ_section_title
;
 Crystallographic insights into (ImHR)<sub>2</sub>[TcBr<sub>6</sub>] (Im =
 imidazole, R = H, Me, Et): non-covalent interactions and mass
 spectrometry.
;
_journal_issue 9
_journal_name_full 'Dalton transactions (Cambridge, England : 2003)'
_journal_page_first 3990
_journal_page_last 3999
_journal_paper_doi 10.1039/d5dt03046c
_journal_volume 55
_journal_year 2026
_chemical_formula_moiety 'Br6 Tc, 2(C5 H9 N2)'
_chemical_formula_sum 'C10 H18 Br6 N4 Tc'
_chemical_formula_weight 771.74
_space_group_crystal_system monoclinic
_space_group_IT_number 14
_space_group_name_Hall '-P 2yn'
_space_group_name_H-M_alt 'P 1 21/n 1'
_atom_sites_solution_hydrogens geom
_audit_creation_date 2025-07-07
_audit_creation_method
;
Olex2 1.5
(compiled 2024.02.16 svn.r378c4104 for OlexSys, GUI svn.r6928)
;
_audit_update_record
;
2025-12-02 deposited with the CCDC.	2026-02-11 downloaded from the CCDC.
;
_cell_angle_alpha 90
_cell_angle_beta 107.329(8)
_cell_angle_gamma 90
_cell_formula_units_Z 2
_cell_length_a 7.9083(19)
_cell_length_b 13.088(4)
_cell_length_c 10.176(2)
_cell_measurement_reflns_used 1791
_cell_measurement_temperature 100(2)
_cell_measurement_theta_max 26.156
_cell_measurement_theta_min 2.880
_cell_volume 1005.4(4)
_computing_cell_refinement 'SAINT v7.68A (Bruker, 2009)'
_computing_data_reduction 'SAINT v7.68A (Bruker, 2009)'
_computing_molecular_graphics 'Olex2 1.5 (Dolomanov et al., 2009)'
_computing_publication_material 'Olex2 1.5 (Dolomanov et al., 2009)'
_computing_structure_refinement 'SHELXL 2018/3 (Sheldrick, 2015)'
_diffrn_ambient_temperature 100(2)
_diffrn_measured_fraction_theta_full 0.993
_diffrn_measured_fraction_theta_max 0.994
_diffrn_measurement_device_type 'Bruker KAPPA APEX II area-detector diffractometer'
_diffrn_radiation_type MoK\a
_diffrn_radiation_wavelength 0.71073
_diffrn_reflns_av_R_equivalents 0.0527
_diffrn_reflns_av_unetI/netI 0.0544
_diffrn_reflns_Laue_measured_fraction_full 0.993
_diffrn_reflns_Laue_measured_fraction_max 0.994
_diffrn_reflns_limit_h_max 11
_diffrn_reflns_limit_h_min -11
_diffrn_reflns_limit_k_max 18
_diffrn_reflns_limit_k_min -18
_diffrn_reflns_limit_l_max 13
_diffrn_reflns_limit_l_min -14
_diffrn_reflns_number 10940
_diffrn_reflns_point_group_measured_fraction_full 0.993
_diffrn_reflns_point_group_measured_fraction_max 0.994
_diffrn_reflns_theta_full 25.242
_diffrn_reflns_theta_max 29.985
_diffrn_reflns_theta_min 4.121
_exptl_absorpt_coefficient_mu 12.636
_exptl_absorpt_correction_T_max 0.271
_exptl_absorpt_correction_T_min 0.199
_exptl_absorpt_correction_type multi-scan
_exptl_absorpt_process_details
;
SADABS-2008/1 (Bruker,2008) was used for absorption correction.
wR2(int) was 0.1256 before and 0.0507 after correction.
The Ratio of minimum to maximum transmission is 0.5153.
The \l/2 correction factor is 0.0015.
;
_exptl_crystal_colour orange
_exptl_crystal_colour_primary orange
_exptl_crystal_density_diffrn 2.549
_exptl_crystal_description fragment
_exptl_crystal_F_000 718
_exptl_crystal_size_max 0.2
_exptl_crystal_size_mid 0.18
_exptl_crystal_size_min 0.14
_refine_diff_density_max 0.797
_refine_diff_density_min -0.932
_refine_diff_density_rms 0.139
_refine_ls_extinction_method none
_refine_ls_goodness_of_fit_ref 1.012
_refine_ls_hydrogen_treatment constr
_refine_ls_matrix_type full
_refine_ls_number_parameters 97
_refine_ls_number_reflns 2906
_refine_ls_number_restraints 0
_refine_ls_restrained_S_all 1.012
_refine_ls_R_factor_all 0.0726
_refine_ls_R_factor_gt 0.0347
_refine_ls_shift/su_max 0.000
_refine_ls_shift/su_mean 0.000
_refine_ls_structure_factor_coef Fsqd
_refine_ls_weighting_details 'w=1/[\s^2^(Fo^2^)+(0.0211P)^2^+0.2622P] where P=(Fo^2^+2Fc^2^)/3'
_refine_ls_weighting_scheme calc
_refine_ls_wR_factor_gt 0.0577
_refine_ls_wR_factor_ref 0.0668
_reflns_Friedel_coverage 0.000
_reflns_number_gt 1913
_reflns_number_total 2906
_reflns_threshold_expression 'I > 2\s(I)'
_cod_data_source_file d5dt03046c2.cif
_cod_data_source_block tcem
_cod_depositor_comments 'Adding full bibliography for 7720152--7720155.cif.'
_cod_database_code 7720154
_shelx_shelxl_version_number 2018/3
_shelx_space_group_comment
;
The symmetry employed for this shelxl refinement is uniquely defined
by the following loop, which should always be used as a source of
symmetry information in preference to the above space-group names.
They are only intended as comments.
;
_shelx_estimated_absorpt_t_max 0.271
_shelx_estimated_absorpt_t_min 0.187
_olex2_refinement_description
;
1.a Secondary CH2 refined with riding coordinates:
 C2(H2A,H2B)
1.b Me refined with riding coordinates:
 C3(H3A,H3B,H3C)
1.c Aromatic/amide H refined with riding coordinates:
 N1(H1), N2(H2), C4(H4), C5(H5)
;
_olex2_submission_special_instructions 'No special instructions were received'

loop_
_space_group_symop_operation_xyz
'x, y, z'
'-x+1/2, y+1/2, -z+1/2'
'-x, -y, -z'
'x-1/2, -y-1/2, z-1/2'

loop_
_atom_site_label
_atom_site_type_symbol
_atom_site_fract_x
_atom_site_fract_y
_atom_site_fract_z
_atom_site_U_iso_or_equiv
_atom_site_adp_type
_atom_site_occupancy
_atom_site_site_symmetry_order
_atom_site_calc_flag
_atom_site_refinement_flags_posn
_atom_site_refinement_flags_adp
_atom_site_refinement_flags_occupancy
_atom_site_disorder_assembly
_atom_site_disorder_group
Tc1 Tc 0.500000 0.500000 0.500000 0.02761(12) Uani 1 2 d S . P . .
Br1 Br 0.69261(6) 0.36397(3) 0.64261(4) 0.03902(13) Uani 1 1 d . . . . .
Br2 Br 0.51210(7) 0.59808(4) 0.71411(4) 0.05031(15) Uani 1 1 d . . . . .
Br3 Br 0.77037(6) 0.59227(4) 0.48294(5) 0.04867(15) Uani 1 1 d . . . . .
N1 N 0.2235(5) 0.5220(3) 1.0001(4) 0.0401(9) Uani 1 1 d . . . . .
H1 H 0.292037 0.500124 1.080058 0.048 Uiso 1 1 calc R U . . .
N2 N 0.0612(5) 0.5255(3) 0.7940(4) 0.0417(9) Uani 1 1 d . . . . .
H2 H 0.001494 0.506346 0.710085 0.050 Uiso 1 1 calc R U . . .
C1 C 0.1589(5) 0.4639(3) 0.8901(4) 0.0358(10) Uani 1 1 d . . . . .
C2 C 0.1846(6) 0.3527(4) 0.8783(6) 0.0507(13) Uani 1 1 d . . . . .
H2A H 0.117374 0.330476 0.784245 0.061 Uiso 1 1 calc R U . . .
H2B H 0.134288 0.316773 0.943706 0.061 Uiso 1 1 calc R U . . .
C3 C 0.3751(6) 0.3210(4) 0.9064(5) 0.0520(13) Uani 1 1 d . . . . .
H3A H 0.381532 0.246749 0.896659 0.078 Uiso 1 1 calc R U . . .
H3B H 0.425392 0.354709 0.840530 0.078 Uiso 1 1 calc R U . . .
H3C H 0.442330 0.340987 1.000217 0.078 Uiso 1 1 calc R U . . .
C4 C 0.1684(6) 0.6208(4) 0.9718(5) 0.0429(11) Uani 1 1 d . . . . .
H4 H 0.198163 0.677238 1.033114 0.051 Uiso 1 1 calc R U . . .
C5 C 0.0658(6) 0.6227(4) 0.8428(5) 0.0435(11) Uani 1 1 d . . . . .
H5 H 0.006691 0.680547 0.793745 0.052 Uiso 1 1 calc R U . . .

loop_
_atom_site_aniso_label
_atom_site_aniso_U_11
_atom_site_aniso_U_22
_atom_site_aniso_U_33
_atom_site_aniso_U_23
_atom_site_aniso_U_13
_atom_site_aniso_U_12
Tc1 0.0328(3) 0.0247(2) 0.0211(2) 0.00019(19) 0.00161(18) 0.0019(2)
Br1 0.0444(3) 0.0308(2) 0.0342(2) 0.00438(19) 0.00017(19) 0.0064(2)
Br2 0.0723(4) 0.0434(3) 0.0269(2) -0.0059(2) 0.0020(2) 0.0187(3)
Br3 0.0417(3) 0.0535(3) 0.0453(3) 0.0131(2) 0.0046(2) -0.0080(2)
N1 0.039(2) 0.041(2) 0.0336(19) 0.0076(17) 0.0005(16) -0.0027(18)
N2 0.044(2) 0.041(2) 0.0332(19) 0.0018(17) 0.0019(16) 0.0036(19)
C1 0.029(2) 0.035(2) 0.044(2) 0.006(2) 0.011(2) -0.003(2)
C2 0.048(3) 0.034(3) 0.071(3) 0.008(3) 0.019(3) 0.001(2)
C3 0.054(3) 0.054(3) 0.049(3) -0.005(3) 0.017(2) 0.021(3)
C4 0.050(3) 0.037(3) 0.043(3) -0.005(2) 0.016(2) -0.004(2)
C5 0.048(3) 0.037(3) 0.044(3) 0.009(2) 0.012(2) 0.011(2)

loop_
_atom_type_symbol
_atom_type_description
_atom_type_scat_dispersion_real
_atom_type_scat_dispersion_imag
_atom_type_scat_source
C C 0.0033 0.0016 'International Tables Vol C Tables 4.2.6.8 and 6.1.1.4'
H H 0.0000 0.0000 'International Tables Vol C Tables 4.2.6.8 and 6.1.1.4'
N N 0.0061 0.0033 'International Tables Vol C Tables 4.2.6.8 and 6.1.1.4'
Br Br -0.2901 2.4595 'International Tables Vol C Tables 4.2.6.8 and 6.1.1.4'
Tc Tc -1.4390 0.7593 'International Tables Vol C Tables 4.2.6.8 and 6.1.1.4'

loop_
_geom_angle_atom_site_label_1
_geom_angle_atom_site_label_2
_geom_angle_atom_site_label_3
_geom_angle
_geom_angle_site_symmetry_1
_geom_angle_site_symmetry_3
_geom_angle_publ_flag
Br1 Tc1 Br1 179.999(19) . 3_666 ?
Br1 Tc1 Br2 90.07(2) 3_666 3_666 ?
Br1 Tc1 Br2 90.07(2) . . ?
Br1 Tc1 Br2 89.93(2) 3_666 . ?
Br1 Tc1 Br2 89.93(2) . 3_666 ?
Br1 Tc1 Br3 90.09(2) 3_666 . ?
Br1 Tc1 Br3 90.09(2) . 3_666 ?
Br1 Tc1 Br3 89.91(2) . . ?
Br1 Tc1 Br3 89.91(2) 3_666 3_666 ?
Br2 Tc1 Br2 180.0 . 3_666 ?
Br2 Tc1 Br3 90.06(2) . . ?
Br2 Tc1 Br3 89.94(2) . 3_666 ?
Br2 Tc1 Br3 89.94(2) 3_666 . ?
Br2 Tc1 Br3 90.06(2) 3_666 3_666 ?
Br3 Tc1 Br3 180.00(2) . 3_666 ?
C1 N1 H1 124.9 . . ?
C1 N1 C4 110.3(4) . . ?
C4 N1 H1 124.9 . . ?
C1 N2 H2 124.7 . . ?
C1 N2 C5 110.7(4) . . ?
C5 N2 H2 124.7 . . ?
N1 C1 N2 105.5(4) . . ?
N1 C1 C2 127.3(4) . . ?
N2 C1 C2 127.1(4) . . ?
C1 C2 H2A 108.7 . . ?
C1 C2 H2B 108.7 . . ?
C1 C2 C3 114.2(4) . . ?
H2A C2 H2B 107.6 . . ?
C3 C2 H2A 108.7 . . ?
C3 C2 H2B 108.7 . . ?
C2 C3 H3A 109.5 . . ?
C2 C3 H3B 109.5 . . ?
C2 C3 H3C 109.5 . . ?
H3A C3 H3B 109.5 . . ?
H3A C3 H3C 109.5 . . ?
H3B C3 H3C 109.5 . . ?
N1 C4 H4 126.6 . . ?
C5 C4 N1 106.8(4) . . ?
C5 C4 H4 126.6 . . ?
N2 C5 H5 126.7 . . ?
C4 C5 N2 106.7(4) . . ?
C4 C5 H5 126.7 . . ?

loop_
_geom_bond_atom_site_label_1
_geom_bond_atom_site_label_2
_geom_bond_distance
_geom_bond_site_symmetry_2
_geom_bond_publ_flag
Tc1 Br1 2.5058(6) . ?
Tc1 Br1 2.5058(6) 3_666 ?
Tc1 Br2 2.5059(6) . ?
Tc1 Br2 2.5060(6) 3_666 ?
Tc1 Br3 2.5063(7) 3_666 ?
Tc1 Br3 2.5063(7) . ?
N1 H1 0.8800 . ?
N1 C1 1.324(5) . ?
N1 C4 1.368(6) . ?
N2 H2 0.8800 . ?
N2 C1 1.325(5) . ?
N2 C5 1.362(6) . ?
C1 C2 1.478(6) . ?
C2 H2A 0.9900 . ?
C2 H2B 0.9900 . ?
C2 C3 1.506(6) . ?
C3 H3A 0.9800 . ?
C3 H3B 0.9800 . ?
C3 H3C 0.9800 . ?
C4 H4 0.9500 . ?
C4 C5 1.322(6) . ?
C5 H5 0.9500 . ?

loop_
_geom_hbond_atom_site_label_D
_geom_hbond_atom_site_label_H
_geom_hbond_atom_site_label_A
_geom_hbond_distance_DH
_geom_hbond_distance_HA
_geom_hbond_distance_DA
_geom_hbond_angle_DHA
_geom_hbond_site_symmetry_A
_geom_hbond_publ_flag
N1 H1 Br2 0.88 2.55 3.417(4) 168.2 3_667 yes
N2 H2 Br1 0.88 2.99 3.559(4) 124.5 1_455 yes
N2 H2 Br3 0.88 2.73 3.425(4) 137.3 1_455 yes

loop_
_geom_torsion_atom_site_label_1
_geom_torsion_atom_site_label_2
_geom_torsion_atom_site_label_3
_geom_torsion_atom_site_label_4
_geom_torsion
_geom_torsion_site_symmetry_1
_geom_torsion_site_symmetry_2
_geom_torsion_site_symmetry_3
_geom_torsion_site_symmetry_4
_geom_torsion_publ_flag
N1 C1 C2 C3 -60.0(6) . . . . ?
N1 C4 C5 N2 -0.6(5) . . . . ?
N2 C1 C2 C3 122.6(5) . . . . ?
C1 N1 C4 C5 1.1(5) . . . . ?
C1 N2 C5 C4 -0.1(5) . . . . ?
C4 N1 C1 N2 -1.1(5) . . . . ?
C4 N1 C1 C2 -178.9(4) . . . . ?
C5 N2 C1 N1 0.7(5) . . . . ?
C5 N2 C1 C2 178.5(4) . . . . ?
